data_4116465
loop_
_publ_author_name
'Scott Lovell'
'Paramjeet Subramony'
'Bart Kahr'

_publ_contact_author
;
Bart Kahr
Departement of Chemistry
University of Washington
Box 351700
Seattle
WA 98195-1700
USA
;
_publ_contact_author_email kahr@gibbs.chem.washington.edu
_publ_contact_author_fax '(206) 865-8665'
_publ_contact_author_phone '(206) 616-8195'
_publ_section_title
;
 Poppy Acid: Synthesis and Crystal Chemistry
;
_journal_name_full 'Journal of the American Chemical Society'
_journal_page_first 7020
_journal_page_last 7025
_journal_paper_doi 10.1021/ja990402a
_journal_volume 121
_journal_year 1999
_chemical_formula_moiety 'C7 H4 O7 * 3H2O'
_chemical_formula_sum 'C7 H10 O10'
_chemical_formula_weight 254.15
_chemical_name_common 'meconic acid'
_chemical_name_systematic
;
    
 ?
    
;
_space_group_IT_number 15
_symmetry_cell_setting monoclinic
_symmetry_space_group_name_Hall '-C 2yc'
_symmetry_space_group_name_H-M 'C 1 2/c 1'
_atom_sites_solution_hydrogens geom
_atom_sites_solution_primary direct
_atom_sites_solution_secondary difmap
_audit_creation_method SHELXL-97
_cell_angle_alpha 90.00
_cell_angle_beta 95.7910(3)
_cell_angle_gamma 90.00
_cell_formula_units_Z 8
_cell_length_a 12.2591(6)
_cell_length_b 9.8938(5)
_cell_length_c 16.2499(4)
_cell_measurement_reflns_used 282
_cell_measurement_temperature 161(2)
_cell_volume 1960.88(15)
_computing_cell_refinement 'HKL SCALEPACK'
_computing_data_collection KappaCCD
_computing_data_reduction DENZO
_computing_molecular_graphics 'maXus, Zortep'
_computing_publication_material 'SHELXL-97 (Sheldrick, 1997)'
_computing_structure_refinement 'SHELXL-97 (Sheldrick, 1997)'
_computing_structure_solution SIR-92
_diffrn_ambient_temperature 161(2)
_diffrn_measured_fraction_theta_full 0.370
_diffrn_measured_fraction_theta_max 0.370
_diffrn_measurement_device_type 'Nonius KappaCCD'
_diffrn_measurement_method '\f rotation'
_diffrn_radiation_monochromator graphite
_diffrn_radiation_source 'fine-focus sealed tube'
_diffrn_radiation_type MoK\a
_diffrn_radiation_wavelength 0.71070
_diffrn_reflns_av_R_equivalents 0.029
_diffrn_reflns_av_sigmaI/netI 0.0405
_diffrn_reflns_limit_h_max 15
_diffrn_reflns_limit_h_min -15
_diffrn_reflns_limit_k_max 12
_diffrn_reflns_limit_k_min -12
_diffrn_reflns_limit_l_max 19
_diffrn_reflns_limit_l_min -18
_diffrn_reflns_number 17257
_diffrn_reflns_theta_full 29.27
_diffrn_reflns_theta_max 29.27
_diffrn_reflns_theta_min 2.52
_exptl_absorpt_coefficient_mu 0.168
_exptl_absorpt_correction_type none
_exptl_crystal_colour prism
_exptl_crystal_density_diffrn 1.722
_exptl_crystal_description colorless
_exptl_crystal_F_000 1056
_exptl_crystal_size_max 0.30
_exptl_crystal_size_mid 0.23
_exptl_crystal_size_min 0.18
_refine_diff_density_max 0.278
_refine_diff_density_min -0.310
_refine_diff_density_rms 0.061
_refine_ls_extinction_method none
_refine_ls_goodness_of_fit_ref 1.044
_refine_ls_hydrogen_treatment 'H atoms riding'
_refine_ls_matrix_type full
_refine_ls_number_parameters 154
_refine_ls_number_reflns 2088
_refine_ls_number_restraints 0
_refine_ls_restrained_S_all 1.044
_refine_ls_R_factor_all 0.0664
_refine_ls_R_factor_gt 0.0451
_refine_ls_shift/su_max 0.000
_refine_ls_shift/su_mean 0.000
_refine_ls_structure_factor_coef Fsqd
_refine_ls_weighting_details 'w=1/[\s^2^(Fo^2^)+(0.0718P)^2^+1.3942P] where P=(Fo^2^+2Fc^2^)/3'
_refine_ls_weighting_scheme calc
_refine_ls_wR_factor_gt 0.1184
_refine_ls_wR_factor_ref 0.1278
_reflns_number_gt 1634
_reflns_number_total 2088
_reflns_threshold_expression >2sigma(I)
_cod_data_source_file ja990402a_3.cif
_cod_data_source_block shelxl
_cod_depositor_comments
;
The following automatic conversions were performed:

'_refine_ls_weighting_scheme' value 'calc
w=1/[\s^2^(Fo^2^)+(0.0718P)^2^+1.3942P] where P=(Fo^2^+2Fc^2^)/3' was
changed to 'calc'. New tag '_refine_ls_weighting_details' was
created. The value of the new tag was set to
'w=1/[\s^2^(Fo^2^)+(0.0718P)^2^+1.3942P] where P=(Fo^2^+2Fc^2^)/3'.

Automatic conversion script
Id: cif_fix_values 3143 2015-03-26 13:38:13Z robertas 
;
_cod_database_code 4116465

loop_
_symmetry_equiv_pos_as_xyz
'x, y, z'
'-x, y, -z+1/2'
'x+1/2, y+1/2, z'
'-x+1/2, y+1/2, -z+1/2'
'-x, -y, -z'
'x, -y, z-1/2'
'-x+1/2, -y+1/2, -z'
'x+1/2, -y+1/2, z-1/2'

loop_
_atom_site_label
_atom_site_type_symbol
_atom_site_fract_x
_atom_site_fract_y
_atom_site_fract_z
_atom_site_U_iso_or_equiv
_atom_site_adp_type
_atom_site_occupancy
_atom_site_calc_flag
_atom_site_refinement_flags
C1 C 0.63375(15) 0.09969(18) 0.05546(11) 0.0189(4) Uani 1 d .
C2 C 0.63317(15) -0.03553(19) 0.07142(11) 0.0199(4) Uani 1 d .
C3 C 0.62884(15) -0.08289(18) 0.15633(12) 0.0200(4) Uani 1 d .
C4 C 0.62815(15) 0.02214(19) 0.21679(12) 0.0203(4) Uani 1 d .
H4 H 0.6224 -0.0149 0.2770 0.022 Uiso 1 d R
C5 C 0.63072(15) 0.15298(18) 0.19455(11) 0.0186(4) Uani 1 d .
C6 C 0.63195(15) 0.15344(18) -0.02937(11) 0.0195(4) Uani 1 d .
C7 C 0.62838(15) 0.26950(19) 0.25354(12) 0.0203(4) Uani 1 d .
O1 O 0.63328(11) 0.19519(13) 0.11580(8) 0.0198(3) Uani 1 d .
O2 O 0.62522(12) -0.20571(13) 0.17252(9) 0.0260(3) Uani 1 d .
O3 O 0.63345(12) -0.13166(14) 0.01376(8) 0.0268(3) Uani 1 d .
H3 H 0.6453 -0.0861 -0.0402 0.040 Uiso 1 d R
O5 O 0.63426(12) 0.07379(13) -0.08769(8) 0.0282(4) Uani 1 d .
O6 O 0.63715(11) 0.38623(14) 0.23117(8) 0.0244(3) Uani 1 d .
O7 O 0.61245(11) 0.22948(13) 0.32818(8) 0.0242(3) Uani 1 d .
H7 H 0.6084 0.3139 0.3669 0.036 Uiso 1 d R
O8 O 0.61877(13) 0.55604(14) 0.08456(8) 0.0310(4) Uani 1 d .
H8A H 0.6617 0.4852 0.1190 0.047 Uiso 1 d R
H8B H 0.6203 0.6476 0.1122 0.047 Uiso 1 d R
O9 O 0.61638(12) 0.64670(13) 0.31345(8) 0.0285(4) Uani 1 d .
H9A H 0.6230 0.5500 0.2948 0.043 Uiso 1 d R
H9B H 0.6140 0.7119 0.2655 0.043 Uiso 1 d R
O10 O 0.58430(13) 0.42273(13) 0.41934(8) 0.0281(4) Uani 1 d .
H10A H 0.5129 0.4592 0.4132 0.042 Uiso 1 d R
H10B H 0.6128 0.4150 0.4730 0.042 Uiso 1 d R
O4 O 0.62686(11) 0.28443(13) -0.03651(8) 0.0235(3) Uani 1 d .
H4O H 0.6195 0.3037 -0.0999 0.035 Uiso 1 d R

loop_
_atom_site_aniso_label
_atom_site_aniso_U_11
_atom_site_aniso_U_22
_atom_site_aniso_U_33
_atom_site_aniso_U_23
_atom_site_aniso_U_13
_atom_site_aniso_U_12
C1 0.0225(9) 0.0168(9) 0.0174(10) -0.0025(7) 0.0019(7) -0.0004(7)
C2 0.0220(9) 0.0178(10) 0.0200(10) -0.0028(7) 0.0025(7) -0.0006(7)
C3 0.0208(9) 0.0168(10) 0.0222(10) 0.0026(7) 0.0020(7) -0.0003(7)
C4 0.0223(9) 0.0178(9) 0.0206(10) 0.0004(7) 0.0014(7) 0.0010(7)
C5 0.0211(9) 0.0189(10) 0.0159(10) 0.0024(6) 0.0027(7) -0.0007(7)
C6 0.0228(10) 0.0168(10) 0.0187(10) -0.0015(7) 0.0016(7) 0.0001(7)
C7 0.0218(10) 0.0185(10) 0.0198(10) 0.0022(7) -0.0009(7) 0.0004(7)
O1 0.0280(7) 0.0156(7) 0.0157(7) -0.0004(5) 0.0022(5) 0.0000(5)
O2 0.0383(8) 0.0141(7) 0.0256(8) 0.0010(5) 0.0036(6) -0.0009(6)
O3 0.0435(9) 0.0178(7) 0.0195(8) -0.0034(5) 0.0055(6) -0.0019(6)
O5 0.0449(9) 0.0198(7) 0.0199(8) -0.0017(5) 0.0031(6) -0.0002(6)
O6 0.0355(8) 0.0167(7) 0.0207(7) 0.0010(5) 0.0024(5) 0.0003(6)
O7 0.0363(8) 0.0193(7) 0.0174(7) 0.0002(5) 0.0052(5) -0.0012(6)
O8 0.0495(10) 0.0209(8) 0.0217(8) 0.0001(5) -0.0009(6) 0.0039(7)
O9 0.0494(9) 0.0192(8) 0.0169(7) 0.0004(5) 0.0043(6) 0.0025(6)
O10 0.0428(9) 0.0228(8) 0.0189(7) -0.0004(5) 0.0050(6) 0.0034(6)
O4 0.0347(8) 0.0172(7) 0.0186(7) 0.0001(5) 0.0026(5) -0.0001(6)

loop_
_atom_type_symbol
_atom_type_description
_atom_type_scat_dispersion_real
_atom_type_scat_dispersion_imag
_atom_type_scat_source
C C 0.0033 0.0016 'International Tables Vol C Tables 4.2.6.8 and 6.1.1.4'
H H 0.0000 0.0000 'International Tables Vol C Tables 4.2.6.8 and 6.1.1.4'
O O 0.0106 0.0060 'International Tables Vol C Tables 4.2.6.8 and 6.1.1.4'

loop_
_geom_angle_atom_site_label_1
_geom_angle_atom_site_label_2
_geom_angle_atom_site_label_3
_geom_angle
O1 C1 C2 122.92(17)
O1 C1 C6 114.94(15)
C2 C1 C6 122.12(17)
O3 C2 C1 124.41(17)
O3 C2 C3 115.88(16)
C1 C2 C3 119.68(17)
O2 C3 C4 124.13(17)
O2 C3 C2 121.15(17)
C4 C3 C2 114.72(16)
C5 C4 C3 120.84(17)
C4 C5 O1 123.78(17)
C4 C5 C7 124.39(17)
O1 C5 C7 111.81(15)
O5 C6 O4 124.83(17)
O5 C6 C1 119.18(16)
O4 C6 C1 115.98(16)
O6 C7 O7 126.08(18)
O6 C7 C5 121.95(17)
O7 C7 C5 111.94(16)
C5 O1 C1 118.04(15)

loop_
_geom_bond_atom_site_label_1
_geom_bond_atom_site_label_2
_geom_bond_distance
C1 O1 1.362(2)
C1 C2 1.363(3)
C1 C6 1.475(3)
C2 O3 1.335(2)
C2 C3 1.463(3)
C3 O2 1.245(2)
C3 C4 1.431(3)
C4 C5 1.345(3)
C5 O1 1.349(2)
C5 C7 1.501(3)
C6 O5 1.235(2)
C6 O4 1.302(2)
C7 O6 1.219(2)
C7 O7 1.309(2)

loop_
_geom_hbond_atom_site_label_D
_geom_hbond_atom_site_label_H
_geom_hbond_atom_site_label_A
_geom_hbond_distance_DH
_geom_hbond_distance_HA
_geom_hbond_distance_DA
_geom_hbond_angle_DHA
_geom_hbond_site_symmetry_A
O3 H3 O5 1.01 1.76 2.6178(18) 140.4 .
O3 H3 O7 1.01 2.56 3.1529(19) 116.9 6
O7 H7 O10 1.05 1.42 2.4643(18) 170.5 .
O8 H8A O6 1.01 2.12 2.9053(19) 133.3 .
O8 H8A O5 1.01 2.67 3.285(2) 119.5 7_655
O8 H8B O2 1.01 1.75 2.7537(19) 172.3 1_565
O8 H8B O3 1.01 2.72 3.3084(19) 117.3 1_565
O9 H9A O6 1.01 1.94 2.9262(19) 165.1 .
O9 H9A O7 1.01 3.22 4.1353(19) 151.2 .
O9 H9B O2 1.01 1.73 2.7274(19) 166.9 1_565
O10 H10A O8 0.94 1.88 2.812(2) 169.3 2_655
O10 H10B O8 0.91 1.83 2.6836(19) 155.6 6_566
O4 H4O O9 1.04 1.49 2.5223(18) 170.7 6_565

loop_
_geom_torsion_atom_site_label_1
_geom_torsion_atom_site_label_2
_geom_torsion_atom_site_label_3
_geom_torsion_atom_site_label_4
_geom_torsion
O1 C1 C2 O3 179.90(16)
C6 C1 C2 O3 1.6(3)
O1 C1 C2 C3 1.7(3)
C6 C1 C2 C3 -176.59(16)
O3 C2 C3 O2 -0.3(3)
C1 C2 C3 O2 178.04(18)
O3 C2 C3 C4 -179.74(16)
C1 C2 C3 C4 -1.4(3)
O2 C3 C4 C5 -179.08(19)
C2 C3 C4 C5 0.4(3)
C3 C4 C5 O1 0.5(3)
C3 C4 C5 C7 178.95(17)
O1 C1 C6 O5 178.69(16)
C2 C1 C6 O5 -2.9(3)
O1 C1 C6 O4 -2.0(3)
C2 C1 C6 O4 176.49(17)
C4 C5 C7 O6 175.75(18)
O1 C5 C7 O6 -5.6(3)
C4 C5 C7 O7 -6.4(3)
O1 C5 C7 O7 172.22(14)
C4 C5 O1 C1 -0.3(3)
C7 C5 O1 C1 -178.93(15)
C2 C1 O1 C5 -0.9(3)
C6 C1 O1 C5 177.58(15)

loop_
_cod_related_entry_id
_cod_related_entry_database
_cod_related_entry_code
1 ChemSpider 30660568
